data_7717287
loop_
_publ_author_name
'Bazhina, Evgeniya S.'
'Shmelev, Maxim A.'
'Gogoleva, Natalia V.'
'Babeshkin, Konstantin A.'
'Kurganskii, Ivan V.'
'Efimov, Nikolay N.'
'Fedin, Matvey V.'
'Kiskin, Mikhail A.'
'Eremenko, Igor L.'

_publ_section_title
;
 Investigation of slow magnetic relaxation in a series of 1D polymeric
 cyclobutane-1,1-dicarboxylates based on Ln<sup>III</sup>VIV2 units
 (Ln<sup>III</sup> = Tb, Dy, Ho, Er, Tm, Yb): rare examples of
 V<sup>IV</sup>-4f single-molecule magnets.
;
_journal_issue 45
_journal_name_full 'Dalton transactions (Cambridge, England : 2003)'
_journal_page_first 18161
_journal_page_last 18174
_journal_paper_doi 10.1039/d4dt01779j
_journal_volume 53
_journal_year 2024
_chemical_formula_moiety 'C24 H44 Er Na O28 V2'
_chemical_formula_sum 'C24 H44 Er Na O28 V2'
_chemical_formula_weight 1072.72
_space_group_crystal_system monoclinic
_space_group_IT_number 15
_space_group_name_Hall '-C 2yc'
_space_group_name_H-M_alt 'C 1 2/c 1'
_atom_sites_solution_hydrogens mixed
_audit_creation_date 2023-05-18
_audit_creation_method
;
Olex2 1.5
(compiled 2023.03.06 svn.rbb2c1857 for OlexSys, GUI svn.r6748)
;
_audit_update_record
;
2023-05-31 deposited with the CCDC.	2024-09-26 downloaded from the CCDC.
;
_cell_angle_alpha 90
_cell_angle_beta 104.589(8)
_cell_angle_gamma 90
_cell_formula_units_Z 4
_cell_length_a 9.088(4)
_cell_length_b 24.681(11)
_cell_length_c 17.098(8)
_cell_measurement_reflns_used 3243
_cell_measurement_temperature 150.00
_cell_measurement_theta_max 31.83
_cell_measurement_theta_min 2.46
_cell_volume 3711(3)
_computing_cell_refinement 'SAINT V8.35A (?, 2016)'
_computing_data_reduction 'SAINT V8.35A (?, 2016)'
_computing_molecular_graphics 'Olex2 1.5 (Dolomanov et al., 2009)'
_computing_publication_material 'Olex2 1.5 (Dolomanov et al., 2009)'
_computing_structure_refinement 'XL  (Sheldrick, 2008)'
_computing_structure_solution 'XT  (Sheldrick, 2015)'
_diffrn_ambient_temperature 150.00
_diffrn_measured_fraction_theta_full 0.993
_diffrn_measured_fraction_theta_max 0.993
_diffrn_measurement_device_type 'Bruker APEX-II CCD'
_diffrn_measurement_method '\f and \w scans'
_diffrn_radiation_type MoK\a
_diffrn_radiation_wavelength 0.71073
_diffrn_reflns_av_R_equivalents 0.0404
_diffrn_reflns_av_unetI/netI 0.0531
_diffrn_reflns_Laue_measured_fraction_full 0.993
_diffrn_reflns_Laue_measured_fraction_max 0.993
_diffrn_reflns_limit_h_max 10
_diffrn_reflns_limit_h_min -8
_diffrn_reflns_limit_k_max 28
_diffrn_reflns_limit_k_min -26
_diffrn_reflns_limit_l_max 20
_diffrn_reflns_limit_l_min -18
_diffrn_reflns_number 6910
_diffrn_reflns_point_group_measured_fraction_full 0.993
_diffrn_reflns_point_group_measured_fraction_max 0.993
_diffrn_reflns_theta_full 24.713
_diffrn_reflns_theta_max 24.713
_diffrn_reflns_theta_min 2.059
_exptl_absorpt_coefficient_mu 2.848
_exptl_absorpt_correction_T_max 0.7453
_exptl_absorpt_correction_T_min 0.4562
_exptl_absorpt_correction_type multi-scan
_exptl_absorpt_process_details
;
SADABS-2014/5 (Bruker,2014/5) was used for absorption correction.
wR2(int) was 0.1331 before and 0.0635 after correction.
The Ratio of minimum to maximum transmission is 0.5868.
The \l/2 correction factor is 0.00150.
;
_exptl_crystal_colour blue
_exptl_crystal_colour_primary blue
_exptl_crystal_density_diffrn 1.920
_exptl_crystal_description block
_exptl_crystal_F_000 2148
_exptl_crystal_size_max 0.3
_exptl_crystal_size_mid 0.3
_exptl_crystal_size_min 0.2
_refine_diff_density_max 1.982
_refine_diff_density_min -1.336
_refine_diff_density_rms 0.154
_refine_ls_extinction_method none
_refine_ls_goodness_of_fit_ref 1.036
_refine_ls_hydrogen_treatment refU
_refine_ls_matrix_type full
_refine_ls_number_parameters 250
_refine_ls_number_reflns 3159
_refine_ls_number_restraints 0
_refine_ls_restrained_S_all 1.036
_refine_ls_R_factor_all 0.0479
_refine_ls_R_factor_gt 0.0405
_refine_ls_shift/su_max 0.001
_refine_ls_shift/su_mean 0.000
_refine_ls_structure_factor_coef Fsqd
_refine_ls_weighting_details 'w=1/[\s^2^(Fo^2^)+(0.0571P)^2^+18.5775P] where P=(Fo^2^+2Fc^2^)/3'
_refine_ls_weighting_scheme calc
_refine_ls_wR_factor_gt 0.0991
_refine_ls_wR_factor_ref 0.1035
_reflns_Friedel_coverage 0.000
_reflns_number_gt 2796
_reflns_number_total 3159
_reflns_threshold_expression 'I > 2\s(I)'
_cod_data_source_file d4dt01779j2.cif
_cod_data_source_block 1
_cod_depositor_comments 'Adding full bibliography for 7717286--7717287.cif.'
_cod_database_code 7717287
_shelx_shelxl_version_number 2014/7
_shelx_space_group_comment
;
The symmetry employed for this shelxl refinement is uniquely defined
by the following loop, which should always be used as a source of
symmetry information in preference to the above space-group names.
They are only intended as comments.
;
_shelx_estimated_absorpt_t_max 0.600
_shelx_estimated_absorpt_t_min 0.482
_olex2_refinement_description
;
1. Uiso/Uaniso restraints and constraints
Uanis(O1) = Uanis(O2)
Uanis(C9) = Uanis(C7)
Uanis(C8) = Uanis(C2)
Uanis(O8) = Uanis(O7)
Uanis(C12) = Uanis(C11)
2.a Riding coordinates:
 O1W(H1WA,H1WB), O5W(H5WA,H5WB), O3W(H3WA,H3WB)
2.b Free rotating group:
 O4W(H4WA,H4WB)
2.c Rotating group:
 O2W(H2WA,H2WB)
2.d Secondary CH2 refined with riding coordinates:
 C4(H4A,H4B), C12(H12A,H12B), C6(H6A,H6B), C5(H5A,H5B), C10(H10A,H10B),
 C11(H11A,H11B)
;
_olex2_submission_special_instructions 'No special instructions were received'

loop_
_space_group_symop_operation_xyz
'x, y, z'
'-x, y, -z+1/2'
'x+1/2, y+1/2, z'
'-x+1/2, y+1/2, -z+1/2'
'-x, -y, -z'
'x, -y, z-1/2'
'-x+1/2, -y+1/2, -z'
'x+1/2, -y+1/2, z-1/2'

loop_
_atom_site_label
_atom_site_type_symbol
_atom_site_fract_x
_atom_site_fract_y
_atom_site_fract_z
_atom_site_U_iso_or_equiv
_atom_site_adp_type
_atom_site_occupancy
_atom_site_site_symmetry_order
_atom_site_calc_flag
_atom_site_refinement_flags_posn
_atom_site_refinement_flags_adp
_atom_site_refinement_flags_occupancy
_atom_site_disorder_assembly
_atom_site_disorder_group
Er1 Er 0.5000 0.59305(2) 0.2500 0.01039(14) Uani 1 2 d S T P . .
V1 V 0.30808(10) 0.40156(3) 0.38225(5) 0.0098(2) Uani 1 1 d . . . . .
Na1 Na 0.0000 0.34793(12) 0.2500 0.0154(6) Uani 1 2 d S T P . .
O1W O 0.2330(4) 0.39243(15) 0.2434(2) 0.0129(8) Uani 1 1 d . . . . .
H1WA H 0.3252 0.4137 0.2666 0.35(15) Uiso 1 1 d R . . . .
H1WB H 0.2921 0.3673 0.2188 0.09(4) Uiso 1 1 d R . . . .
O7 O 0.3637(4) 0.47675(14) 0.3522(2) 0.0122(6) Uani 1 1 d . . . . .
O1 O 0.4963(4) 0.37258(16) 0.3618(2) 0.0187(6) Uani 1 1 d . . . . .
O5W O 0.0899(4) 0.26896(15) 0.1887(2) 0.0160(8) Uani 1 1 d . . . . .
H5WA H 0.1730 0.2835 0.1753 0.05(2) Uiso 1 1 d R . . . .
H5WB H 0.0267 0.2701 0.1436 0.05(3) Uiso 1 1 d R . . . .
O5 O 0.0924(4) 0.42690(14) 0.3548(2) 0.0113(8) Uani 1 1 d . . . . .
O2 O 0.6478(4) 0.31095(16) 0.3331(2) 0.0187(6) Uani 1 1 d . . . . .
O6 O -0.0961(4) 0.48542(15) 0.3270(2) 0.0170(8) Uani 1 1 d . . . . .
O3 O 0.2206(4) 0.32757(14) 0.3698(2) 0.0125(8) Uani 1 1 d . . . . .
O4W O 0.3795(4) 0.52054(15) 0.1742(2) 0.0167(8) Uani 1 1 d G . . . .
H4WA H 0.4275 0.4931 0.1632 0.03(2) Uiso 1 1 d G . . . .
H4WB H 0.2876 0.5100 0.1645 0.026(19) Uiso 1 1 d G . . . .
O8 O 0.3298(4) 0.56400(14) 0.3233(2) 0.0122(6) Uani 1 1 d . . . . .
O9 O 0.3551(5) 0.40650(15) 0.4788(2) 0.0194(9) Uani 1 1 d . . . . .
O4 O 0.2142(4) 0.23886(14) 0.3788(2) 0.0163(8) Uani 1 1 d . . . . .
O2W O 0.6653(4) 0.62655(16) 0.3697(2) 0.0210(9) Uani 1 1 d . . . . .
H2WA H 0.6356 0.6155 0.4107 0.11(4) Uiso 1 1 d R . . . .
H2WB H 0.6576 0.6610 0.3712 0.06(3) Uiso 1 1 d R . . . .
O3W O 0.6459(5) 0.66571(16) 0.2184(3) 0.0212(9) Uani 1 1 d . . . . .
H3WA H 0.5930 0.6946 0.2121 0.14(5) Uiso 1 1 d R . . . .
H3WB H 0.7200 0.6723 0.2588 0.5(2) Uiso 1 1 d R . . . .
C1 C 0.5381(6) 0.3233(2) 0.3606(3) 0.0134(11) Uani 1 1 d . . . . .
C4 C 0.5227(7) 0.2780(2) 0.4942(3) 0.0174(12) Uani 1 1 d . . . . .
H4A H 0.6217 0.2964 0.5146 0.020(16) Uiso 1 1 calc R . . . .
H4B H 0.4476 0.2906 0.5233 0.022(16) Uiso 1 1 calc R . . . .
C8 C 0.1516(6) 0.5211(2) 0.3860(3) 0.0120(8) Uani 1 1 d . . . . .
C9 C 0.0417(6) 0.4754(2) 0.3528(3) 0.0114(8) Uani 1 1 d . . . . .
C12 C 0.0821(8) 0.5777(3) 0.3914(4) 0.0283(11) Uani 1 1 d . . . . .
H12A H -0.0292 0.5772 0.3851 0.09(3) Uiso 1 1 calc R . . . .
H12B H 0.1100 0.6049 0.3551 0.028(18) Uiso 1 1 calc R . . . .
C7 C 0.2898(6) 0.5206(2) 0.3500(3) 0.0114(8) Uani 1 1 d . . . . .
C2 C 0.4618(6) 0.2793(2) 0.3989(3) 0.0120(8) Uani 1 1 d . . . . .
C3 C 0.2881(6) 0.2808(2) 0.3800(3) 0.0109(11) Uani 1 1 d . . . . .
C6 C 0.5223(6) 0.2207(2) 0.3978(3) 0.0164(12) Uani 1 1 d . . . . .
H6A H 0.6214 0.2185 0.3837 0.04(2) Uiso 1 1 calc R . . . .
H6B H 0.4477 0.1955 0.3642 0.018(15) Uiso 1 1 calc R . . . .
C5 C 0.5349(7) 0.2157(2) 0.4896(3) 0.0192(12) Uani 1 1 d . . . . .
H5A H 0.4489 0.1961 0.5025 0.027(17) Uiso 1 1 calc R . . . .
H5B H 0.6336 0.2010 0.5209 0.026(17) Uiso 1 1 calc R . . . .
C10 C 0.2111(7) 0.5220(2) 0.4815(3) 0.0186(12) Uani 1 1 d . . . . .
H10A H 0.1494 0.4998 0.5095 0.025(17) Uiso 1 1 calc R . . . .
H10B H 0.3206 0.5134 0.5013 0.05(2) Uiso 1 1 calc R . . . .
C11 C 0.1760(8) 0.5824(2) 0.4807(4) 0.0283(11) Uani 1 1 d . . . . .
H11A H 0.2671 0.6058 0.4879 0.05(2) Uiso 1 1 calc R . . . .
H11B H 0.1146 0.5929 0.5186 0.05(3) Uiso 1 1 calc R . . . .

loop_
_atom_site_aniso_label
_atom_site_aniso_U_11
_atom_site_aniso_U_22
_atom_site_aniso_U_33
_atom_site_aniso_U_23
_atom_site_aniso_U_13
_atom_site_aniso_U_12
Er1 0.0114(2) 0.00744(19) 0.0160(2) 0.000 0.01016(14) 0.000
V1 0.0094(5) 0.0087(5) 0.0134(5) 0.0013(3) 0.0071(4) 0.0004(3)
Na1 0.0136(15) 0.0131(15) 0.0228(16) 0.000 0.0108(13) 0.000
O1W 0.0115(19) 0.0156(19) 0.0135(19) -0.0025(15) 0.0067(15) 0.0017(15)
O7 0.0135(13) 0.0074(12) 0.0202(14) 0.0029(11) 0.0127(11) 0.0012(11)
O1 0.0128(14) 0.0179(15) 0.0315(16) 0.0066(12) 0.0172(12) 0.0038(11)
O5W 0.015(2) 0.017(2) 0.019(2) 0.0004(16) 0.0101(17) -0.0018(16)
O5 0.0110(18) 0.0076(18) 0.019(2) -0.0027(15) 0.0111(15) -0.0015(15)
O2 0.0128(14) 0.0179(15) 0.0315(16) 0.0066(12) 0.0172(12) 0.0038(11)
O6 0.0084(19) 0.017(2) 0.029(2) -0.0026(17) 0.0103(17) 0.0005(15)
O3 0.0111(18) 0.0076(18) 0.021(2) 0.0019(15) 0.0089(15) 0.0007(15)
O4W 0.013(2) 0.014(2) 0.026(2) -0.0031(17) 0.0122(17) -0.0014(17)
O8 0.0135(13) 0.0074(12) 0.0202(14) 0.0029(11) 0.0127(11) 0.0012(11)
O9 0.023(2) 0.019(2) 0.019(2) 0.0003(16) 0.0099(17) -0.0005(17)
O4 0.018(2) 0.0070(18) 0.025(2) 0.0023(16) 0.0079(17) -0.0022(16)
O2W 0.029(2) 0.015(2) 0.019(2) -0.0006(17) 0.0067(18) -0.0068(18)
O3W 0.030(2) 0.0098(19) 0.032(2) -0.0006(17) 0.0232(19) -0.0075(18)
C1 0.008(3) 0.020(3) 0.014(3) 0.002(2) 0.005(2) 0.002(2)
C4 0.018(3) 0.021(3) 0.016(3) 0.006(2) 0.010(2) 0.002(2)
C8 0.0133(19) 0.0088(18) 0.019(2) -0.0002(15) 0.0135(16) 0.0010(15)
C9 0.0111(19) 0.0156(19) 0.0109(18) -0.0030(15) 0.0094(15) -0.0017(16)
C12 0.035(3) 0.017(2) 0.037(3) -0.0077(19) 0.017(2) 0.002(2)
C7 0.0111(19) 0.0156(19) 0.0109(18) -0.0030(15) 0.0094(15) -0.0017(16)
C2 0.0133(19) 0.0088(18) 0.019(2) -0.0002(15) 0.0135(16) 0.0010(15)
C3 0.010(3) 0.012(3) 0.011(2) 0.000(2) 0.005(2) -0.002(2)
C6 0.018(3) 0.010(3) 0.025(3) 0.000(2) 0.013(2) 0.004(2)
C5 0.020(3) 0.016(3) 0.023(3) 0.008(2) 0.008(2) 0.006(2)
C10 0.024(3) 0.022(3) 0.014(3) -0.004(2) 0.012(2) 0.000(3)
C11 0.035(3) 0.017(2) 0.037(3) -0.0077(19) 0.017(2) 0.002(2)

loop_
_atom_type_symbol
_atom_type_description
_atom_type_scat_dispersion_real
_atom_type_scat_dispersion_imag
_atom_type_scat_source
C C 0.0033 0.0016 'International Tables Vol C Tables 4.2.6.8 and 6.1.1.4'
H H 0.0000 0.0000 'International Tables Vol C Tables 4.2.6.8 and 6.1.1.4'
Er Er -0.2586 4.9576 'International Tables Vol C Tables 4.2.6.8 and 6.1.1.4'
Na Na 0.0362 0.0249 'International Tables Vol C Tables 4.2.6.8 and 6.1.1.4'
O O 0.0106 0.0060 'International Tables Vol C Tables 4.2.6.8 and 6.1.1.4'
V V 0.3005 0.5294 'International Tables Vol C Tables 4.2.6.8 and 6.1.1.4'

loop_
_geom_angle_atom_site_label_1
_geom_angle_atom_site_label_2
_geom_angle_atom_site_label_3
_geom_angle
_geom_angle_site_symmetry_1
_geom_angle_site_symmetry_3
_geom_angle_publ_flag
O4W Er1 O4W 78.8(2) . 2_655 ?
O4W Er1 O8 75.30(13) 2_655 . ?
O4W Er1 O8 77.24(13) . . ?
O4W Er1 O8 77.24(13) 2_655 2_655 ?
O4W Er1 O8 75.30(13) . 2_655 ?
O4W Er1 O2W 149.63(14) 2_655 2_655 ?
O4W Er1 O2W 71.21(14) 2_655 . ?
O4W Er1 O2W 71.20(14) . 2_655 ?
O4W Er1 O2W 149.64(14) . . ?
O4W Er1 O3W 119.92(15) 2_655 . ?
O4W Er1 O3W 132.01(14) 2_655 2_655 ?
O4W Er1 O3W 132.01(14) . . ?
O4W Er1 O3W 119.92(15) . 2_655 ?
O8 Er1 O8 144.23(17) 2_655 . ?
O8 Er1 O2W 90.29(14) 2_655 2_655 ?
O8 Er1 O2W 102.12(14) . 2_655 ?
O8 Er1 O2W 90.29(14) . . ?
O8 Er1 O2W 102.12(14) 2_655 . ?
O8 Er1 O3W 146.96(13) . . ?
O8 Er1 O3W 68.04(13) 2_655 . ?
O8 Er1 O3W 68.04(13) . 2_655 ?
O8 Er1 O3W 146.96(13) 2_655 2_655 ?
O2W Er1 O2W 139.0(2) . 2_655 ?
O2W Er1 O3W 70.31(15) . . ?
O2W Er1 O3W 78.93(15) . 2_655 ?
O2W Er1 O3W 70.31(15) 2_655 2_655 ?
O2W Er1 O3W 78.93(15) 2_655 . ?
O3W Er1 O3W 81.8(2) . 2_655 ?
O1W V1 H1WA 25.2 . . ?
O7 V1 O1W 81.73(14) . . ?
O7 V1 H1WA 62.3 . . ?
O1 V1 O1W 80.01(15) . . ?
O1 V1 H1WA 66.4 . . ?
O1 V1 O7 90.24(15) . . ?
O1 V1 O5 156.76(16) . . ?
O1 V1 O3 89.38(16) . . ?
O5 V1 O1W 76.76(14) . . ?
O5 V1 H1WA 92.1 . . ?
O5 V1 O7 86.94(15) . . ?
O3 V1 O1W 78.08(14) . . ?
O3 V1 H1WA 99.0 . . ?
O3 V1 O7 159.56(16) . . ?
O3 V1 O5 85.39(15) . . ?
O9 V1 O1W 177.91(18) . . ?
O9 V1 H1WA 156.9 . . ?
O9 V1 O7 99.98(18) . . ?
O9 V1 O1 101.13(19) . . ?
O9 V1 O5 102.08(18) . . ?
O9 V1 O3 100.15(18) . . ?
Na1 Na1 V1 0(10) 2 2 ?
Na1 Na1 O1W 0(10) 2 . ?
Na1 Na1 O1W 0(10) 2 2 ?
Na1 Na1 O5W 0(10) 2 2 ?
Na1 Na1 O5W 0(10) 2 . ?
Na1 Na1 O5 0(10) 2 2 ?
Na1 Na1 O5 0(10) 2 . ?
Na1 Na1 O3 0(10) 2 2 ?
Na1 Na1 O3 0(10) 2 . ?
O1W Na1 V1 42.88(9) 2 2 ?
O1W Na1 V1 112.19(12) . 2 ?
O1W Na1 O1W 125.8(2) . 2 ?
O1W Na1 O5W 140.68(14) 2 . ?
O1W Na1 O5W 87.18(13) . . ?
O1W Na1 O5W 140.68(14) . 2 ?
O1W Na1 O5W 87.18(13) 2 2 ?
O1W Na1 O5 64.06(12) 2 2 ?
O1W Na1 O5 76.39(13) 2 . ?
O1W Na1 O5 76.39(13) . 2 ?
O1W Na1 O5 64.06(12) . . ?
O1W Na1 O3 66.59(12) 2 2 ?
O1W Na1 O3 66.59(12) . . ?
O1W Na1 O3 125.32(12) 2 . ?
O1W Na1 O3 125.32(12) . 2 ?
O5W Na1 V1 106.71(10) 2 2 ?
O5W Na1 V1 109.48(10) . 2 ?
O5W Na1 O5W 74.54(19) . 2 ?
O5W Na1 O5 112.36(12) 2 . ?
O5W Na1 O5 142.71(12) 2 2 ?
O5W Na1 O5 142.71(12) . . ?
O5W Na1 O5 112.36(12) . 2 ?
O5W Na1 O3 84.66(14) . . ?
O5W Na1 O3 77.11(13) . 2 ?
O5W Na1 O3 84.66(14) 2 2 ?
O5W Na1 O3 77.11(13) 2 . ?
O5 Na1 V1 36.01(8) 2 2 ?
O5 Na1 V1 103.45(11) . 2 ?
O5 Na1 O5 84.73(18) . 2 ?
O3 Na1 V1 35.44(8) 2 2 ?
O3 Na1 V1 165.84(12) . 2 ?
O3 Na1 O5 138.48(14) . 2 ?
O3 Na1 O5 62.92(12) . . ?
O3 Na1 O5 62.92(12) 2 2 ?
O3 Na1 O5 138.48(14) 2 . ?
O3 Na1 O3 157.1(2) . 2 ?
V1 O1W Na1 91.83(13) . . ?
V1 O1W Na1 91.83(13) . 2 ?
V1 O1W H1WA 62.1 . . ?
V1 O1W H1WB 116.7 . . ?
Na1 O1W Na1 0.00(12) 2 . ?
Na1 O1W H1WA 153.2 2 . ?
Na1 O1W H1WA 153.2 . . ?
Na1 O1W H1WB 108.2 2 . ?
Na1 O1W H1WB 108.2 . . ?
H1WA O1W H1WB 90.4 . . ?
C7 O7 V1 128.7(3) . . ?
C1 O1 V1 128.7(3) . . ?
Na1 O5W Na1 0.0 2 . ?
Na1 O5W H5WA 100.5 2 . ?
Na1 O5W H5WA 100.5 . . ?
Na1 O5W H5WB 98.2 . . ?
Na1 O5W H5WB 98.2 2 . ?
H5WA O5W H5WB 100.1 . . ?
V1 O5 Na1 93.08(13) . . ?
V1 O5 Na1 93.08(13) . 2 ?
Na1 O5 Na1 0.00(9) 2 . ?
C9 O5 V1 128.6(3) . . ?
C9 O5 Na1 128.4(3) . 2 ?
C9 O5 Na1 128.4(3) . . ?
V1 O3 Na1 96.81(15) . 2 ?
V1 O3 Na1 96.81(15) . . ?
Na1 O3 Na1 0.0 2 . ?
C3 O3 V1 129.9(3) . . ?
C3 O3 Na1 122.4(3) . . ?
C3 O3 Na1 122.4(3) . 2 ?
Er1 O4W H4WA 122.8 . . ?
Er1 O4W H4WB 130.4 . . ?
H4WA O4W H4WB 104.3 . . ?
C7 O8 Er1 138.6(3) . . ?
Er1 O2W H2WA 109.6 . . ?
Er1 O2W H2WB 109.5 . . ?
H2WA O2W H2WB 104.4 . . ?
Er1 O3W H3WA 109.3 . . ?
Er1 O3W H3WB 109.4 . . ?
H3WA O3W H3WB 104.5 . . ?
O1 C1 C2 120.3(4) . . ?
O2 C1 O1 120.7(5) . . ?
O2 C1 C2 118.9(5) . . ?
H4A C4 H4B 111.1 . . ?
C2 C4 H4A 113.9 . . ?
C2 C4 H4B 113.9 . . ?
C5 C4 H4A 113.9 . . ?
C5 C4 H4B 113.9 . . ?
C5 C4 C2 88.8(4) . . ?
C9 C8 C12 117.0(5) . . ?
C9 C8 C7 111.7(4) . . ?
C9 C8 C10 114.6(4) . . ?
C12 C8 C10 88.0(4) . . ?
C7 C8 C12 114.9(5) . . ?
C7 C8 C10 108.2(4) . . ?
O5 C9 C8 119.1(4) . . ?
O6 C9 O5 121.3(5) . . ?
O6 C9 C8 119.5(5) . . ?
C8 C12 H12A 113.7 . . ?
C8 C12 H12B 113.7 . . ?
C8 C12 C11 89.7(5) . . ?
H12A C12 H12B 110.9 . . ?
C11 C12 H12A 113.7 . . ?
C11 C12 H12B 113.7 . . ?
O7 C7 C8 118.6(4) . . ?
O8 C7 O7 122.6(4) . . ?
O8 C7 C8 118.7(5) . . ?
C1 C2 C4 112.2(4) . . ?
C1 C2 C3 116.7(4) . . ?
C1 C2 C6 117.3(4) . . ?
C3 C2 C4 107.0(4) . . ?
C3 C2 C6 111.7(4) . . ?
C6 C2 C4 87.8(4) . . ?
O3 C3 C2 118.5(4) . . ?
O4 C3 O3 120.5(5) . . ?
O4 C3 C2 120.8(5) . . ?
C2 C6 H6A 113.7 . . ?
C2 C6 H6B 113.7 . . ?
C2 C6 C5 89.9(4) . . ?
H6A C6 H6B 110.9 . . ?
C5 C6 H6A 113.7 . . ?
C5 C6 H6B 113.7 . . ?
C4 C5 C6 89.1(4) . . ?
C4 C5 H5A 113.8 . . ?
C4 C5 H5B 113.8 . . ?
C6 C5 H5A 113.8 . . ?
C6 C5 H5B 113.8 . . ?
H5A C5 H5B 111.0 . . ?
C8 C10 H10A 113.8 . . ?
C8 C10 H10B 113.8 . . ?
H10A C10 H10B 111.0 . . ?
C11 C10 C8 89.3(4) . . ?
C11 C10 H10A 113.8 . . ?
C11 C10 H10B 113.8 . . ?
C12 C11 H11A 113.7 . . ?
C12 C11 H11B 113.7 . . ?
C10 C11 C12 89.9(4) . . ?
C10 C11 H11A 113.7 . . ?
C10 C11 H11B 113.7 . . ?
H11A C11 H11B 110.9 . . ?

loop_
_geom_bond_atom_site_label_1
_geom_bond_atom_site_label_2
_geom_bond_distance
_geom_bond_site_symmetry_2
_geom_bond_publ_flag
Er1 O4W 2.317(4) . ?
Er1 O4W 2.317(4) 2_655 ?
Er1 O8 2.335(3) 2_655 ?
Er1 O8 2.335(3) . ?
Er1 O2W 2.363(4) . ?
Er1 O2W 2.363(4) 2_655 ?
Er1 O3W 2.372(4) 2_655 ?
Er1 O3W 2.372(4) . ?
V1 O1W 2.310(4) . ?
V1 H1WA 2.0440 . ?
V1 O7 2.024(4) . ?
V1 O1 1.965(4) . ?
V1 O5 1.998(4) . ?
V1 O3 1.982(4) . ?
V1 O9 1.602(4) . ?
Na1 V1 3.3934(18) 2 ?
Na1 Na1 0.000(6) 2 ?
Na1 O1W 2.413(4) 2 ?
Na1 O1W 2.413(4) . ?
Na1 O5W 2.449(4) 2 ?
Na1 O5W 2.449(4) . ?
Na1 O5 2.638(4) 2 ?
Na1 O5 2.638(4) . ?
Na1 O3 2.530(4) 2 ?
Na1 O3 2.530(4) . ?
O1W Na1 2.413(4) 2 ?
O1W H1WA 0.9830 . ?
O1W H1WB 0.9824 . ?
O7 C7 1.268(6) . ?
O1 C1 1.275(7) . ?
O5W Na1 2.449(4) 2 ?
O5W H5WA 0.9154 . ?
O5W H5WB 0.8379 . ?
O5 Na1 2.638(4) 2 ?
O5 C9 1.279(6) . ?
O2 C1 1.244(6) . ?
O6 C9 1.244(6) . ?
O3 Na1 2.530(4) 2 ?
O3 C3 1.298(6) . ?
O4W H4WA 0.8513 . ?
O4W H4WB 0.8501 . ?
O8 C7 1.255(6) . ?
O4 C3 1.231(6) . ?
O2W H2WA 0.8561 . ?
O2W H2WB 0.8529 . ?
O3W H3WA 0.8506 . ?
O3W H3WB 0.8500 . ?
C1 C2 1.522(7) . ?
C4 H4A 0.9900 . ?
C4 H4B 0.9900 . ?
C4 C2 1.583(7) . ?
C4 C5 1.546(8) . ?
C8 C9 1.520(7) . ?
C8 C12 1.545(8) . ?
C8 C7 1.532(7) . ?
C8 C10 1.584(7) . ?
C12 H12A 0.9900 . ?
C12 H12B 0.9900 . ?
C12 C11 1.554(10) . ?
C2 C3 1.530(7) . ?
C2 C6 1.549(7) . ?
C6 H6A 0.9900 . ?
C6 H6B 0.9900 . ?
C6 C5 1.550(8) . ?
C5 H5A 0.9900 . ?
C5 H5B 0.9900 . ?
C10 H10A 0.9900 . ?
C10 H10B 0.9900 . ?
C10 C11 1.525(8) . ?
C11 H11A 0.9900 . ?
C11 H11B 0.9900 . ?

loop_
_geom_torsion_atom_site_label_1
_geom_torsion_atom_site_label_2
_geom_torsion_atom_site_label_3
_geom_torsion_atom_site_label_4
_geom_torsion
_geom_torsion_site_symmetry_1
_geom_torsion_site_symmetry_2
_geom_torsion_site_symmetry_3
_geom_torsion_site_symmetry_4
_geom_torsion_publ_flag
Er1 O8 C7 O7 12.5(8) . . . . ?
Er1 O8 C7 C8 -171.3(3) . . . . ?
V1 O7 C7 O8 -173.4(4) . . . . ?
V1 O7 C7 C8 10.4(7) . . . . ?
V1 O1 C1 O2 167.4(4) . . . . ?
V1 O1 C1 C2 -17.3(7) . . . . ?
V1 O5 C9 O6 172.9(4) . . . . ?
V1 O5 C9 C8 -9.8(7) . . . . ?
V1 O3 C3 O4 171.3(4) . . . . ?
V1 O3 C3 C2 -4.8(7) . . . . ?
Na1 O5 C9 O6 36.7(7) . . . . ?
Na1 O5 C9 O6 36.7(7) 2 . . . ?
Na1 O5 C9 C8 -146.0(3) 2 . . . ?
Na1 O5 C9 C8 -146.0(3) . . . . ?
Na1 O3 C3 O4 -53.1(6) 2 . . . ?
Na1 O3 C3 O4 -53.1(6) . . . . ?
Na1 O3 C3 C2 130.8(4) . . . . ?
Na1 O3 C3 C2 130.8(4) 2 . . . ?
O1 C1 C2 C4 -78.5(6) . . . . ?
O1 C1 C2 C3 45.4(7) . . . . ?
O1 C1 C2 C6 -178.0(5) . . . . ?
O2 C1 C2 C4 96.8(6) . . . . ?
O2 C1 C2 C3 -139.2(5) . . . . ?
O2 C1 C2 C6 -2.6(7) . . . . ?
C1 C2 C3 O3 -33.4(7) . . . . ?
C1 C2 C3 O4 150.5(5) . . . . ?
C1 C2 C6 C5 129.8(5) . . . . ?
C4 C2 C3 O3 93.2(5) . . . . ?
C4 C2 C3 O4 -82.9(6) . . . . ?
C4 C2 C6 C5 15.8(4) . . . . ?
C8 C12 C11 C10 -13.7(5) . . . . ?
C8 C10 C11 C12 13.3(5) . . . . ?
C9 C8 C12 C11 129.9(5) . . . . ?
C9 C8 C7 O7 -51.7(6) . . . . ?
C9 C8 C7 O8 131.9(5) . . . . ?
C9 C8 C10 C11 -132.4(5) . . . . ?
C12 C8 C9 O5 -173.0(5) . . . . ?
C12 C8 C9 O6 4.4(7) . . . . ?
C12 C8 C7 O7 171.9(5) . . . . ?
C12 C8 C7 O8 -4.5(7) . . . . ?
C12 C8 C10 C11 -13.4(5) . . . . ?
C7 C8 C9 O5 51.6(6) . . . . ?
C7 C8 C9 O6 -131.1(5) . . . . ?
C7 C8 C12 C11 -96.0(5) . . . . ?
C7 C8 C10 C11 102.2(5) . . . . ?
C2 C4 C5 C6 15.8(4) . . . . ?
C2 C6 C5 C4 -16.2(4) . . . . ?
C3 C2 C6 C5 -91.6(5) . . . . ?
C6 C2 C3 O3 -172.3(4) . . . . ?
C6 C2 C3 O4 11.6(7) . . . . ?
C5 C4 C2 C1 -134.6(4) . . . . ?
C5 C4 C2 C3 96.2(5) . . . . ?
C5 C4 C2 C6 -15.9(4) . . . . ?
C10 C8 C9 O5 -72.0(6) . . . . ?
C10 C8 C9 O6 105.4(6) . . . . ?
C10 C8 C12 C11 13.2(4) . . . . ?
C10 C8 C7 O7 75.4(6) . . . . ?
C10 C8 C7 O8 -101.0(5) . . . . ?
